data_2022919
loop_
_publ_author_name
'Rharmili, Nohaila'
'Abdellaoui, Omar'
'Haoudi, Amal'
'Mague, Joel T.'
'H&#xf6;kelek, Tuncer'
'Ouazzani Chahdi, Fouad'
'Kandri Rodi, Youssef'
'Mazzah, Ahmed'
'Sebbar, Nada Kheira'

_publ_section_title
;
 Synthesis, crystal structure and Hirshfeld surface analysis of
 1-(12-bromo-dodec-yl)indoline-2,3-dione.
;
_journal_coeditor_code HB8077
_journal_issue 'Pt 11'
_journal_name_full 'Acta crystallographica. Section E, Crystallographic communications'
_journal_page_first 1033
_journal_page_last 1036
_journal_paper_doi 10.1107/S2056989023009052
_journal_volume 79
_journal_year 2023
_chemical_formula_iupac 'C20 H28 Br N O2'
_chemical_formula_moiety 'C20 H28 Br N O2'
_chemical_formula_sum 'C20 H28 Br N O2'
_chemical_formula_weight 394.34
_chemical_name_systematic
;
1-(12-Bromododecyl)indoline-2,3-dione
;
_space_group_crystal_system monoclinic
_space_group_IT_number 14
_space_group_name_Hall '-P 2ybc'
_space_group_name_H-M_alt 'P 1 21/c 1'
_atom_sites_solution_hydrogens geom
_atom_sites_solution_primary dual
_atom_sites_solution_secondary difmap
_audit_creation_method SHELXL-2019/1
_cell_angle_alpha 90
_cell_angle_beta 105.2310(10)
_cell_angle_gamma 90
_cell_formula_units_Z 4
_cell_length_a 20.5385(5)
_cell_length_b 8.1977(2)
_cell_length_c 12.3185(3)
_cell_measurement_reflns_used 9620
_cell_measurement_temperature 150.(2)
_cell_measurement_theta_max 74.6592
_cell_measurement_theta_min 6.6070
_cell_volume 2001.19(8)
_computing_cell_refinement
;
SAINT (Bruker, 2021)
;
_computing_data_collection
;
APEX4 (Bruker, 2021)
;
_computing_data_reduction
;
SAINT (Bruker, 2021)
;
_computing_molecular_graphics
;
DIAMOND (Brandenburg & Putz, 2012)
;
_computing_publication_material
;
SHELXTL (Sheldrick, 2008)
;
_computing_structure_refinement
;
<i>SHELXL2019/1</i> (Sheldrick, 2015b)
;
_computing_structure_solution
;
<i>SHELXT</i> (Sheldrick, 2015a)
;
_diffrn_ambient_temperature 150(2)
_diffrn_detector_area_resol_mean 7.3910
_diffrn_measured_fraction_theta_full 0.994
_diffrn_measured_fraction_theta_max 0.994
_diffrn_measurement_device 'Bruker D8 VENTURE PHOTON 3 CPAD'
_diffrn_measurement_device_type 'Bruker D8 VENTURE PHOTON 3 CPAD'
_diffrn_measurement_method '\f and \w scans'
_diffrn_radiation_monochromator mirror
_diffrn_radiation_type CuK\a
_diffrn_radiation_wavelength 1.54178
_diffrn_reflns_av_R_equivalents 0.0380
_diffrn_reflns_av_unetI/netI 0.0200
_diffrn_reflns_limit_h_max 25
_diffrn_reflns_limit_h_min -25
_diffrn_reflns_limit_k_max 10
_diffrn_reflns_limit_k_min -10
_diffrn_reflns_limit_l_max 15
_diffrn_reflns_limit_l_min -15
_diffrn_reflns_number 42466
_diffrn_reflns_theta_full 74.700
_diffrn_reflns_theta_max 74.717
_diffrn_reflns_theta_min 5.841
_diffrn_source 'INCOATEC I\mS micro----focus source'
_diffrn_source_current 1.0
_diffrn_source_power 0.05
_diffrn_source_voltage 50
_exptl_absorpt_coefficient_mu 2.878
_exptl_absorpt_correction_T_max 0.87
_exptl_absorpt_correction_T_min 0.74
_exptl_absorpt_correction_type multi-scan
_exptl_absorpt_process_details
;
(<i>SADABS</i>; Krause <i>et al.</i>, 2015)
;
_exptl_crystal_colour yellow
_exptl_crystal_density_diffrn 1.309
_exptl_crystal_density_method 'not measured'
_exptl_crystal_description column
_exptl_crystal_F_000 824
_exptl_crystal_size_max 0.228
_exptl_crystal_size_mid 0.068
_exptl_crystal_size_min 0.048
_refine_diff_density_max 0.441
_refine_diff_density_min -0.660
_refine_ls_extinction_method none
_refine_ls_goodness_of_fit_ref 1.060
_refine_ls_hydrogen_treatment constr
_refine_ls_matrix_type full
_refine_ls_number_parameters 217
_refine_ls_number_reflns 4091
_refine_ls_number_restraints 0
_refine_ls_restrained_S_all 1.060
_refine_ls_R_factor_all 0.0323
_refine_ls_R_factor_gt 0.0303
_refine_ls_shift/su_max 0.001
_refine_ls_shift/su_mean 0.000
_refine_ls_structure_factor_coef Fsqd
_refine_ls_weighting_details 'w=1/[\s^2^(Fo^2^)+(0.0459P)^2^+0.8387P] where P=(Fo^2^+2Fc^2^)/3'
_refine_ls_weighting_scheme calc
_refine_ls_wR_factor_gt 0.0822
_refine_ls_wR_factor_ref 0.0839
_reflns_number_gt 3810
_reflns_number_total 4091
_reflns_threshold_expression 'I > 2\s(I)'
_cod_data_source_file hb8077sup1.cif
_cod_data_source_block I
_cod_depositor_comments 'Adding full bibliography for 2022919.cif.'
_cod_original_sg_symbol_H-M 'P 21/c'
_cod_database_code 2022919
_cod_database_fobs_code 2022919
_shelx_space_group_comment
;
The symmetry employed for this shelxl refinement is uniquely defined
by the following loop, which should always be used as a source of
symmetry information in preference to the above space-group names.
They are only intended as comments.
;
_shelx_estimated_absorpt_t_min 0.560
_shelx_estimated_absorpt_t_max 0.874

loop_
_space_group_symop_operation_xyz
'x, y, z'
'-x, y+1/2, -z+1/2'
'-x, -y, -z'
'x, -y-1/2, z-1/2'

loop_
_atom_site_type_symbol
_atom_site_label
_atom_site_fract_x
_atom_site_fract_y
_atom_site_fract_z
_atom_site_U_iso_or_equiv
_atom_site_adp_type
_atom_site_calc_flag
_atom_site_occupancy
_atom_site_disorder_assembly
_atom_site_disorder_group
Br Br1 0.23573(2) 0.63104(3) -0.09416(2) 0.04517(9) Uani d 1 . .
O O1 0.94289(6) 0.56654(16) 1.23349(9) 0.0368(3) Uani d 1 . .
O O2 0.85863(7) 0.82935(15) 1.10434(10) 0.0389(3) Uani d 1 . .
N N1 0.86491(7) 0.66570(16) 0.95494(10) 0.0284(3) Uani d 1 . .
C C1 0.89366(8) 0.51288(19) 0.94215(12) 0.0279(3) Uani d 1 . .
C C2 0.89087(9) 0.4326(2) 0.84263(13) 0.0342(3) Uani d 1 . .
H H2 0.868176 0.478183 0.771913 0.041 Uiso calc 1 . .
C C3 0.92292(10) 0.2814(2) 0.85063(15) 0.0408(4) Uani d 1 . .
H H3 0.921145 0.221844 0.783763 0.049 Uiso calc 1 . .
C C4 0.95722(11) 0.2157(2) 0.95316(17) 0.0441(4) Uani d 1 . .
H H4 0.978553 0.112444 0.955471 0.053 Uiso calc 1 . .
C C5 0.96083(9) 0.2996(2) 1.05346(15) 0.0381(4) Uani d 1 . .
H H5 0.984786 0.255493 1.123970 0.046 Uiso calc 1 . .
C C6 0.92842(8) 0.44880(19) 1.04685(12) 0.0291(3) Uani d 1 . .
C C7 0.92153(8) 0.5672(2) 1.13243(12) 0.0295(3) Uani d 1 . .
C C8 0.87763(8) 0.70783(19) 1.06527(12) 0.0288(3) Uani d 1 . .
C C9 0.82336(8) 0.75912(19) 0.86123(13) 0.0305(3) Uani d 1 . .
H H9A 0.846127 0.762987 0.799706 0.037 Uiso calc 1 . .
H H9B 0.819151 0.872468 0.886282 0.037 Uiso calc 1 . .
C C10 0.75317(8) 0.6868(2) 0.81630(13) 0.0331(3) Uani d 1 . .
H H10A 0.727660 0.697533 0.873860 0.040 Uiso calc 1 . .
H H10B 0.756986 0.569283 0.800587 0.040 Uiso calc 1 . .
C C11 0.71523(8) 0.7737(2) 0.70892(13) 0.0341(3) Uani d 1 . .
H H11A 0.711684 0.890940 0.725920 0.041 Uiso calc 1 . .
H H11B 0.741989 0.765068 0.653024 0.041 Uiso calc 1 . .
C C12 0.64480(9) 0.7080(2) 0.65650(15) 0.0368(4) Uani d 1 . .
H H12A 0.616860 0.722365 0.710190 0.044 Uiso calc 1 . .
H H12B 0.647686 0.589718 0.642263 0.044 Uiso calc 1 . .
C C13 0.61065(9) 0.7937(2) 0.54628(15) 0.0383(4) Uani d 1 . .
H H13A 0.607081 0.911480 0.561449 0.046 Uiso calc 1 . .
H H13B 0.639655 0.782183 0.494000 0.046 Uiso calc 1 . .
C C14 0.54078(9) 0.7290(2) 0.48892(16) 0.0417(4) Uani d 1 . .
H H14A 0.511876 0.738333 0.541513 0.050 Uiso calc 1 . .
H H14B 0.544331 0.611842 0.471812 0.050 Uiso calc 1 . .
C C15 0.50706(9) 0.8189(3) 0.38039(15) 0.0409(4) Uani d 1 . .
H H15A 0.502037 0.935261 0.398112 0.049 Uiso calc 1 . .
H H15B 0.536913 0.813268 0.329128 0.049 Uiso calc 1 . .
C C16 0.43816(10) 0.7513(3) 0.31976(16) 0.0441(4) Uani d 1 . .
H H16A 0.409126 0.750231 0.372436 0.053 Uiso calc 1 . .
H H16B 0.443516 0.637118 0.297345 0.053 Uiso calc 1 . .
C C17 0.40299(9) 0.8494(2) 0.21510(16) 0.0407(4) Uani d 1 . .
H H17A 0.396679 0.962919 0.237824 0.049 Uiso calc 1 . .
H H17B 0.432541 0.852711 0.163291 0.049 Uiso calc 1 . .
C C18 0.33462(9) 0.7797(2) 0.15255(15) 0.0401(4) Uani d 1 . .
H H18A 0.341349 0.670770 0.122508 0.048 Uiso calc 1 . .
H H18B 0.306601 0.765498 0.206143 0.048 Uiso calc 1 . .
C C19 0.29721(10) 0.8881(2) 0.05611(17) 0.0414(4) Uani d 1 . .
H H19A 0.292143 0.998012 0.086216 0.050 Uiso calc 1 . .
H H19B 0.324937 0.899538 0.001841 0.050 Uiso calc 1 . .
C C20 0.22811(10) 0.8256(2) -0.00592(17) 0.0439(4) Uani d 1 . .
H H20A 0.203421 0.911798 -0.056606 0.053 Uiso calc 1 . .
H H20B 0.202084 0.798731 0.048907 0.053 Uiso calc 1 . .

loop_
_atom_site_aniso_label
_atom_site_aniso_U_11
_atom_site_aniso_U_22
_atom_site_aniso_U_33
_atom_site_aniso_U_12
_atom_site_aniso_U_13
_atom_site_aniso_U_23
Br1 0.04657(13) 0.04566(14) 0.04404(13) -0.00114(8) 0.01324(9) -0.01268(8)
O1 0.0439(6) 0.0442(7) 0.0219(5) -0.0049(5) 0.0078(4) 0.0027(5)
O2 0.0566(7) 0.0320(6) 0.0324(6) 0.0056(5) 0.0192(5) -0.0036(5)
N1 0.0378(7) 0.0268(6) 0.0222(6) 0.0072(5) 0.0106(5) 0.0020(5)
C1 0.0337(7) 0.0273(7) 0.0249(7) 0.0043(6) 0.0116(6) 0.0020(6)
C2 0.0437(9) 0.0350(8) 0.0255(7) 0.0052(7) 0.0120(6) -0.0016(6)
C3 0.0544(10) 0.0344(9) 0.0381(9) 0.0054(8) 0.0202(8) -0.0067(7)
C4 0.0571(11) 0.0319(9) 0.0494(10) 0.0138(8) 0.0246(9) 0.0036(7)
C5 0.0446(9) 0.0365(9) 0.0360(8) 0.0110(7) 0.0153(7) 0.0110(7)
C6 0.0351(7) 0.0303(8) 0.0239(7) 0.0034(6) 0.0114(6) 0.0041(6)
C7 0.0346(7) 0.0314(8) 0.0243(7) -0.0012(6) 0.0109(6) 0.0033(6)
C8 0.0374(8) 0.0285(7) 0.0229(7) 0.0006(6) 0.0124(6) 0.0004(6)
C9 0.0374(8) 0.0297(7) 0.0255(7) 0.0056(6) 0.0103(6) 0.0067(6)
C10 0.0368(8) 0.0338(8) 0.0302(7) 0.0029(6) 0.0113(6) 0.0063(6)
C11 0.0339(8) 0.0383(8) 0.0306(8) 0.0028(6) 0.0096(6) 0.0071(6)
C12 0.0353(8) 0.0396(9) 0.0365(8) 0.0003(7) 0.0114(7) 0.0037(7)
C13 0.0327(8) 0.0468(10) 0.0357(8) 0.0007(7) 0.0098(7) 0.0031(7)
C14 0.0365(9) 0.0459(10) 0.0413(9) -0.0022(7) 0.0079(7) 0.0006(8)
C15 0.0333(8) 0.0515(10) 0.0379(9) -0.0005(8) 0.0093(7) 0.0002(8)
C16 0.0389(9) 0.0501(10) 0.0401(9) -0.0043(8) 0.0050(7) -0.0003(8)
C17 0.0367(9) 0.0468(10) 0.0377(9) -0.0005(7) 0.0084(7) -0.0011(7)
C18 0.0384(9) 0.0433(9) 0.0367(9) -0.0009(7) 0.0067(7) -0.0011(7)
C19 0.0449(10) 0.0335(8) 0.0429(9) 0.0040(7) 0.0062(8) -0.0043(7)
C20 0.0440(10) 0.0399(9) 0.0442(10) 0.0116(8) 0.0050(8) -0.0084(8)

loop_
_atom_type_symbol
_atom_type_description
_atom_type_scat_dispersion_real
_atom_type_scat_dispersion_imag
_atom_type_scat_source
C C 0.0181 0.0091 'International Tables Vol C Tables 4.2.6.8 and 6.1.1.4'
H H 0.0000 0.0000 'International Tables Vol C Tables 4.2.6.8 and 6.1.1.4'
Br Br -0.6763 1.2805 'International Tables Vol C Tables 4.2.6.8 and 6.1.1.4'
N N 0.0311 0.0180 'International Tables Vol C Tables 4.2.6.8 and 6.1.1.4'
O O 0.0492 0.0322 'International Tables Vol C Tables 4.2.6.8 and 6.1.1.4'

loop_
_geom_angle_atom_site_label_1
_geom_angle_atom_site_label_2
_geom_angle_atom_site_label_3
_geom_angle_site_symmetry_1
_geom_angle_site_symmetry_3
_geom_angle
_geom_angle_publ_flag
C8 N1 C1 . . 111.16(12) ?
C8 N1 C9 . . 125.20(13) ?
C1 N1 C9 . . 123.53(13) ?
C2 C1 C6 . . 122.08(14) ?
C2 C1 N1 . . 127.01(14) ?
C6 C1 N1 . . 110.90(13) ?
C1 C2 C3 . . 116.91(15) ?
C1 C2 H2 . . 121.5 ?
C3 C2 H2 . . 121.5 ?
C4 C3 C2 . . 121.89(16) ?
C4 C3 H3 . . 119.1 ?
C2 C3 H3 . . 119.1 ?
C3 C4 C5 . . 120.73(16) ?
C3 C4 H4 . . 119.6 ?
C5 C4 H4 . . 119.6 ?
C6 C5 C4 . . 117.98(16) ?
C6 C5 H5 . . 121.0 ?
C4 C5 H5 . . 121.0 ?
C5 C6 C1 . . 120.39(14) ?
C5 C6 C7 . . 132.69(15) ?
C1 C6 C7 . . 106.93(13) ?
O1 C7 C6 . . 131.37(15) ?
O1 C7 C8 . . 123.61(15) ?
C6 C7 C8 . . 105.03(12) ?
O2 C8 N1 . . 127.38(15) ?
O2 C8 C7 . . 126.65(14) ?
N1 C8 C7 . . 105.96(12) ?
N1 C9 C10 . . 112.60(13) ?
N1 C9 H9A . . 109.1 ?
C10 C9 H9A . . 109.1 ?
N1 C9 H9B . . 109.1 ?
C10 C9 H9B . . 109.1 ?
H9A C9 H9B . . 107.8 ?
C9 C10 C11 . . 110.67(13) ?
C9 C10 H10A . . 109.5 ?
C11 C10 H10A . . 109.5 ?
C9 C10 H10B . . 109.5 ?
C11 C10 H10B . . 109.5 ?
H10A C10 H10B . . 108.1 ?
C12 C11 C10 . . 114.56(14) ?
C12 C11 H11A . . 108.6 ?
C10 C11 H11A . . 108.6 ?
C12 C11 H11B . . 108.6 ?
C10 C11 H11B . . 108.6 ?
H11A C11 H11B . . 107.6 ?
C11 C12 C13 . . 112.25(14) ?
C11 C12 H12A . . 109.2 ?
C13 C12 H12A . . 109.2 ?
C11 C12 H12B . . 109.2 ?
C13 C12 H12B . . 109.2 ?
H12A C12 H12B . . 107.9 ?
C14 C13 C12 . . 114.24(15) ?
C14 C13 H13A . . 108.7 ?
C12 C13 H13A . . 108.7 ?
C14 C13 H13B . . 108.7 ?
C12 C13 H13B . . 108.7 ?
H13A C13 H13B . . 107.6 ?
C13 C14 C15 . . 113.28(16) ?
C13 C14 H14A . . 108.9 ?
C15 C14 H14A . . 108.9 ?
C13 C14 H14B . . 108.9 ?
C15 C14 H14B . . 108.9 ?
H14A C14 H14B . . 107.7 ?
C16 C15 C14 . . 113.84(16) ?
C16 C15 H15A . . 108.8 ?
C14 C15 H15A . . 108.8 ?
C16 C15 H15B . . 108.8 ?
C14 C15 H15B . . 108.8 ?
H15A C15 H15B . . 107.7 ?
C15 C16 C17 . . 113.24(16) ?
C15 C16 H16A . . 108.9 ?
C17 C16 H16A . . 108.9 ?
C15 C16 H16B . . 108.9 ?
C17 C16 H16B . . 108.9 ?
H16A C16 H16B . . 107.7 ?
C18 C17 C16 . . 113.39(16) ?
C18 C17 H17A . . 108.9 ?
C16 C17 H17A . . 108.9 ?
C18 C17 H17B . . 108.9 ?
C16 C17 H17B . . 108.9 ?
H17A C17 H17B . . 107.7 ?
C19 C18 C17 . . 112.64(16) ?
C19 C18 H18A . . 109.1 ?
C17 C18 H18A . . 109.1 ?
C19 C18 H18B . . 109.1 ?
C17 C18 H18B . . 109.1 ?
H18A C18 H18B . . 107.8 ?
C20 C19 C18 . . 114.25(16) ?
C20 C19 H19A . . 108.7 ?
C18 C19 H19A . . 108.7 ?
C20 C19 H19B . . 108.7 ?
C18 C19 H19B . . 108.7 ?
H19A C19 H19B . . 107.6 ?
C19 C20 Br1 . . 110.79(13) ?
C19 C20 H20A . . 109.5 ?
Br1 C20 H20A . . 109.5 ?
C19 C20 H20B . . 109.5 ?
Br1 C20 H20B . . 109.5 ?
H20A C20 H20B . . 108.1 ?

loop_
_geom_bond_atom_site_label_1
_geom_bond_atom_site_label_2
_geom_bond_site_symmetry_2
_geom_bond_distance
_geom_bond_publ_flag
Br1 C20 . 1.9593(18) ?
O1 C7 . 1.2064(19) ?
O2 C8 . 1.214(2) ?
N1 C8 . 1.3595(19) ?
N1 C1 . 1.4113(19) ?
N1 C9 . 1.4593(19) ?
C1 C2 . 1.379(2) ?
C1 C6 . 1.402(2) ?
C2 C3 . 1.395(2) ?
C2 H2 . 0.9500 ?
C3 C4 . 1.384(3) ?
C3 H3 . 0.9500 ?
C4 C5 . 1.399(3) ?
C4 H4 . 0.9500 ?
C5 C6 . 1.385(2) ?
C5 H5 . 0.9500 ?
C6 C7 . 1.467(2) ?
C7 C8 . 1.560(2) ?
C9 C10 . 1.522(2) ?
C9 H9A . 0.9900 ?
C9 H9B . 0.9900 ?
C10 C11 . 1.524(2) ?
C10 H10A . 0.9900 ?
C10 H10B . 0.9900 ?
C11 C12 . 1.519(2) ?
C11 H11A . 0.9900 ?
C11 H11B . 0.9900 ?
C12 C13 . 1.526(2) ?
C12 H12A . 0.9900 ?
C12 H12B . 0.9900 ?
C13 C14 . 1.519(2) ?
C13 H13A . 0.9900 ?
C13 H13B . 0.9900 ?
C14 C15 . 1.524(3) ?
C14 H14A . 0.9900 ?
C14 H14B . 0.9900 ?
C15 C16 . 1.521(3) ?
C15 H15A . 0.9900 ?
C15 H15B . 0.9900 ?
C16 C17 . 1.530(3) ?
C16 H16A . 0.9900 ?
C16 H16B . 0.9900 ?
C17 C18 . 1.524(2) ?
C17 H17A . 0.9900 ?
C17 H17B . 0.9900 ?
C18 C19 . 1.521(3) ?
C18 H18A . 0.9900 ?
C18 H18B . 0.9900 ?
C19 C20 . 1.514(3) ?
C19 H19A . 0.9900 ?
C19 H19B . 0.9900 ?
C20 H20A . 0.9900 ?
C20 H20B . 0.9900 ?

loop_
_geom_hbond_atom_site_label_D
_geom_hbond_atom_site_label_H
_geom_hbond_atom_site_label_A
_geom_hbond_site_symmetry_A
_geom_hbond_distance_DH
_geom_hbond_distance_HA
_geom_hbond_distance_DA
_geom_hbond_angle_DHA
_geom_hbond_publ_flag
C2 H2 O2 4_575 0.95 2.56 3.441(2) 154 yes
C3 H3 O1 4_565 0.95 2.51 3.271(2) 137 y
C5 H5 O1 2_747 0.95 2.51 3.424(2) 160 y
C9 H9A O2 4_575 0.99 2.60 3.503(2) 152 yes
C20 H20A O2 3_676 0.99 2.47 3.393(2) 156 yes
C20 H20B Cg2 3_666 0.99 2.96 3.756(2) 139 y

loop_
_geom_torsion_atom_site_label_1
_geom_torsion_atom_site_label_2
_geom_torsion_atom_site_label_3
_geom_torsion_atom_site_label_4
_geom_torsion_site_symmetry_1
_geom_torsion_site_symmetry_2
_geom_torsion_site_symmetry_3
_geom_torsion_site_symmetry_4
_geom_torsion
_geom_torsion_publ_flag
C8 N1 C1 C2 . . . . -179.95(16) ?
C9 N1 C1 C2 . . . . 3.8(3) ?
C8 N1 C1 C6 . . . . -1.14(19) ?
C9 N1 C1 C6 . . . . -177.41(14) ?
C6 C1 C2 C3 . . . . 1.6(3) ?
N1 C1 C2 C3 . . . . -179.68(16) ?
C1 C2 C3 C4 . . . . -1.3(3) ?
C2 C3 C4 C5 . . . . 0.1(3) ?
C3 C4 C5 C6 . . . . 0.8(3) ?
C4 C5 C6 C1 . . . . -0.5(3) ?
C4 C5 C6 C7 . . . . 179.77(18) ?
C2 C1 C6 C5 . . . . -0.8(3) ?
N1 C1 C6 C5 . . . . -179.66(15) ?
C2 C1 C6 C7 . . . . 179.05(15) ?
N1 C1 C6 C7 . . . . 0.16(18) ?
C5 C6 C7 O1 . . . . 0.3(3) ?
C1 C6 C7 O1 . . . . -179.48(17) ?
C5 C6 C7 C8 . . . . -179.49(18) ?
C1 C6 C7 C8 . . . . 0.71(16) ?
C1 N1 C8 O2 . . . . -178.14(16) ?
C9 N1 C8 O2 . . . . -1.9(3) ?
C1 N1 C8 C7 . . . . 1.52(17) ?
C9 N1 C8 C7 . . . . 177.72(14) ?
O1 C7 C8 O2 . . . . -1.5(3) ?
C6 C7 C8 O2 . . . . 178.29(16) ?
O1 C7 C8 N1 . . . . 178.80(15) ?
C6 C7 C8 N1 . . . . -1.37(16) ?
C8 N1 C9 C10 . . . . -101.92(18) ?
C1 N1 C9 C10 . . . . 73.83(19) ?
N1 C9 C10 C11 . . . . -172.10(13) ?
C9 C10 C11 C12 . . . . 179.03(14) ?
C10 C11 C12 C13 . . . . -177.09(15) ?
C11 C12 C13 C14 . . . . 178.41(15) ?
C12 C13 C14 C15 . . . . 178.72(16) ?
C13 C14 C15 C16 . . . . 177.83(17) ?
C14 C15 C16 C17 . . . . 176.30(16) ?
C15 C16 C17 C18 . . . . 178.65(16) ?
C16 C17 C18 C19 . . . . 174.02(16) ?
C17 C18 C19 C20 . . . . -178.23(16) ?
C18 C19 C20 Br1 . . . . -70.41(19) ?
